data_4114583
loop_
_publ_author_name
'Ikuko Katsuki'
'Yuri Motoda'
'Yukinari Sunatsuki'
'Naohide Matsumoto'
'Toshio Nakashima'
'Masaaki Kojima'

_publ_contact_author_address
;
Department of Chemistry, Faculty of Science, Kumamoto University, 
Kurokami 2-39-1, Kumamoto 860-8555, Japan
;
_publ_contact_author_email ' naohide@aster.sci.kumamoto-u.ac.jp'
_publ_contact_author_fax ' +81-96-342-3390'
_publ_contact_author_name 'Naohide Matsumoto'
_publ_contact_author_phone ' +81-96-342-3390'
_publ_section_title
;
 Spontaneous Resolution Induced by Self-Organization of Chiral
 Self-Complementary Cobalt(III) Complexes with Achiral Tripod-Type Ligands
 Containing Three Imidazole Groups
;
_journal_name_full 'Journal of the American Chemical Society'
_journal_page_first 629
_journal_page_last 640
_journal_paper_doi 10.1021/ja0123960
_journal_volume 124
_journal_year 2002
_chemical_formula_sum 'C18 H30.5 Cl1.5 Co N10 O4'
_chemical_formula_weight 563.12
_space_group_IT_number 143
_symmetry_cell_setting trigonal
_symmetry_Int_Tables_number 143
_symmetry_space_group_name_Hall 'P 3'
_symmetry_space_group_name_H-M 'P 3'
_cell_angle_alpha 90
_cell_angle_beta 90
_cell_angle_gamma 120
_cell_formula_units_Z 2
_cell_length_a 12.277(2)
_cell_length_b 12.2772
_cell_length_c 9.321(2)
_cell_measurement_reflns_used 0
_cell_measurement_temperature 296.2
_cell_measurement_theta_max 0.0
_cell_measurement_theta_min 0.0
_cell_volume 1216.7(3)
_computing_cell_refinement 'MSC/AFC Diffractometer Control'
_computing_data_collection 'MSC/AFC Diffractometer Control'
_computing_data_reduction 'teXsan for Windows (MSC, 1997)'
_computing_publication_material 'teXsan for Windows (MSC, 1997)'
_computing_structure_refinement 'teXsan for Windows (MSC, 1997)'
_computing_structure_solution 'SIR92 (Altomare, et. al. 1993)'
_diffrn_ambient_temperature 296.2
_diffrn_measurement_device AFC7
_diffrn_measurement_method \w-2\q
_diffrn_orient_matrix_UB_11 0.00000
_diffrn_orient_matrix_UB_12 0.00000
_diffrn_orient_matrix_UB_13 0.00000
_diffrn_orient_matrix_UB_21 0.00000
_diffrn_orient_matrix_UB_22 0.00000
_diffrn_orient_matrix_UB_23 0.00000
_diffrn_orient_matrix_UB_31 0.00000
_diffrn_orient_matrix_UB_32 0.00000
_diffrn_orient_matrix_UB_33 0.00000
_diffrn_radiation_detector 'scintillation counter'
_diffrn_radiation_monochromator graphite
_diffrn_radiation_source 'X-ray tube'
_diffrn_radiation_type 'Mo K\a'
_diffrn_radiation_wavelength 0.7107
_diffrn_reflns_av_R_equivalents 0.00000
_diffrn_reflns_av_sigmaI/netI 0.073
_diffrn_reflns_limit_h_max 12
_diffrn_reflns_limit_h_min -12
_diffrn_reflns_limit_k_max 14
_diffrn_reflns_limit_k_min 0
_diffrn_reflns_limit_l_max 11
_diffrn_reflns_limit_l_min 0
_diffrn_reflns_number 1655
_diffrn_reflns_reduction_process 'Lp corrections applied'
_diffrn_reflns_theta_max 24.99
_diffrn_reflns_theta_min 13.53
_diffrn_standards_decay_% 0.42
_diffrn_standards_interval_count 0
_diffrn_standards_number 0
_exptl_absorpt_coefficient_mu 0.917
_exptl_absorpt_correction_T_max 0.860
_exptl_absorpt_correction_T_min 0.789
_exptl_crystal_colour orange
_exptl_crystal_density_diffrn 1.537
_exptl_crystal_description none
_exptl_crystal_F_000 586.00
_exptl_crystal_size_max 0.2
_exptl_crystal_size_mid 0.2
_exptl_crystal_size_min 0.2
_refine_diff_density_max 0.69
_refine_diff_density_min -0.71
_refine_ls_extinction_method none
_refine_ls_goodness_of_fit_all 1.141
_refine_ls_goodness_of_fit_ref 1.140
_refine_ls_hydrogen_treatment noref
_refine_ls_matrix_type full
_refine_ls_number_constraints 0
_refine_ls_number_parameters 214
_refine_ls_number_reflns 1407
_refine_ls_number_restraints 0
_refine_ls_R_factor_all 0.0549
_refine_ls_R_factor_gt 0.0550
_refine_ls_shift/su_max 4.4800
_refine_ls_shift/su_mean 0.0215
_refine_ls_structure_factor_coef F
_refine_ls_weighting_details unit
_refine_ls_weighting_scheme sigma
_refine_ls_wR_factor_all 0.0650
_refine_ls_wR_factor_ref 0.0650
_reflns_number_gt 1407
_reflns_number_total 1655
_reflns_threshold_expression I>2.00\s(I)
_cod_data_source_file ja0123960_5.cif
_cod_data_source_block '_[C/TITLE_[CoH1.5HL]Cl1.5'
_cod_original_cell_volume 1216.7(2)
_cod_original_sg_symbol_H-M 'P 3 '
_cod_original_formula_sum 'C18 H30.50 Cl1.50 Co N10 O4 '
_cod_database_code 4114583

loop_
_symmetry_equiv_pos_as_xyz
'   +x,   +y,   +z'
'   -y,   +x-y,   +z'
'   -x+y,   -x,   +z'

loop_
_atom_site_label
_atom_site_fract_x
_atom_site_fract_y
_atom_site_fract_z
_atom_site_U_iso_or_equiv
_atom_site_occupancy
_atom_site_refinement_flags
_atom_site_adp_type
_atom_site_calc_flag
Co(1) -0.3333 0.3333 0.8112 0.0221(3) 0.333 S Uani d
Co(2) 0.3333 0.6667 0.6284(3) 0.0212(3) 0.333 S Uani d
Cl(1) 0.2709(9) 0.2705(8) 0.2195(13) 0.192(4) 1.000 . Uani d
O(1) 0.0000 0.0000 1.203(5) 0.180(7) 0.333 S Uani d
O(2) 0.079(2) 0.080(2) 0.724(4) 0.054(7) 0.333 S Uani d
O(3) 0.1794(12) 0.1440(12) 0.514(2) 0.131(6) 1.000 . Uani d
O(4) -0.1790(13) -0.0342(11) 0.923(2) 0.137(6) 1.000 . Uani d
N(1) -0.3333 0.3333 0.447(2) 0.041(3) 0.333 S Uani d
N(2) -0.2917(8) 0.2203(7) 0.7067(9) 0.028(2) 1.000 . Uani d
N(3) -0.1944(7) 0.3582(7) 0.9260(8) 0.024(2) 1.000 . Uani d
N(4) -0.0582(8) 0.3762(8) 1.0917(9) 0.039(2) 1.000 . Uani d
N(5) 0.3333 0.6667 0.995(2) 0.036(3) 0.333 S Uani d
N(6) 0.2913(8) 0.5118(8) 0.7365(8) 0.027(2) 1.000 . Uani d
N(7) 0.1953(7) 0.5529(7) 0.5139(8) 0.025(2) 1.000 . Uani d
N(8) 0.0577(8) 0.4332(8) 0.3496(9) 0.038(2) 1.000 . Uani d
C(1) -0.3185(10) 0.2248(11) 0.4432(10) 0.037(3) 1.000 . Uani d
C(2) -0.3586(9) 0.1460(9) 0.5779(10) 0.033(3) 1.000 . Uani d
C(3) -0.2035(10) 0.2083(11) 0.7645(13) 0.029(3) 1.000 . Uani d
C(4) -0.1469(8) 0.2805(9) 0.8876(9) 0.028(2) 1.000 . Uani d
C(5) -0.0619(10) 0.2933(10) 0.9914(12) 0.041(3) 1.000 . Uani d
C(6) -0.1389(11) 0.4138(10) 1.0503(12) 0.030(3) 1.000 . Uani d
C(7) 0.3203(10) 0.5438(10) 0.9982(11) 0.039(3) 1.000 . Uani d
C(8) 0.3586(10) 0.5043(9) 0.8624(10) 0.034(3) 1.000 . Uani d
C(9) 0.2027(12) 0.4110(12) 0.680(1) 0.035(4) 1.000 . Uani d
C(10) 0.1469(9) 0.4275(8) 0.5523(10) 0.030(2) 1.000 . Uani d
C(11) 0.0624(10) 0.3564(10) 0.4487(12) 0.041(3) 1.000 . Uani d
C(12) 0.1391(11) 0.5514(12) 0.392(1) 0.037(3) 1.000 . Uani d
H(1) -0.3665 0.1740 0.3656 0.043 1.000 . Uiso c
H(2) -0.2316 0.2538 0.4269 0.043 1.000 . Uiso c
H(3) -0.4459 0.1121 0.5915 0.041 1.000 . Uiso c
H(4) -0.3403 0.0798 0.5672 0.041 1.000 . Uiso c
H(5) -0.1767 0.1532 0.7251 0.035 1.000 . Uiso c
H(6) -0.0134 0.2508 0.9915 0.047 1.000 . Uiso c
H(7) -0.1557 0.4708 1.1008 0.034 1.000 . Uiso c
H(8) -0.0078 0.4025 1.1755 0.047 1.000 . Uiso c
H(9) 0.3700 0.5418 1.0743 0.047 1.000 . Uiso c
H(10) 0.2340 0.4846 1.0157 0.047 1.000 . Uiso c
H(11) 0.3416 0.4207 0.8728 0.041 1.000 . Uiso c
H(12) 0.4463 0.5590 0.8476 0.041 1.000 . Uiso c
H(13) 0.1761 0.3294 0.7191 0.041 1.000 . Uiso c
H(14) 0.0136 0.2650 0.4471 0.049 1.000 . Uiso c
H(15) 0.1534 0.6238 0.3425 0.044 1.000 . Uiso c

loop_
_atom_site_aniso_label
_atom_site_aniso_U_11
_atom_site_aniso_U_22
_atom_site_aniso_U_33
_atom_site_aniso_U_12
_atom_site_aniso_U_13
_atom_site_aniso_U_23
Co(1) 0.0248(8) 0.0248 0.0168(12) 0.0124 0.0000 0.0000
Co(2) 0.0247(8) 0.0247 0.0144(12) 0.0123 0.0000 0.0000
Cl(1) 0.226(9) 0.218(9) 0.178(7) 0.145(7) 0.002(8) -0.006(7)
O(1) 0.21(2) 0.2107 0.12(2) 0.1054 0.0000 0.0000
O(2) 0.019(13) 0.019(13) 0.10(2) -0.007(7) -0.001(12) 0.010(12)
O(3) 0.093(9) 0.099(10) 0.22(2) 0.064(8) -0.038(10) -0.025(11)
O(4) 0.114(11) 0.064(7) 0.23(2) 0.045(8) -0.050(11) -0.022(10)
N(1) 0.041(7) 0.0410 0.040(12) 0.0205 0.0000 0.0000
N(2) 0.033(5) 0.024(4) 0.026(4) 0.013(4) -0.000(4) -0.003(4)
N(3) 0.029(4) 0.028(4) 0.017(4) 0.015(4) -0.003(3) -0.003(3)
N(4) 0.034(5) 0.041(5) 0.036(5) 0.015(4) -0.021(4) -0.007(4)
N(5) 0.038(6) 0.0376 0.032(11) 0.0188 0.0000 0.0000
N(6) 0.034(5) 0.035(4) 0.016(4) 0.020(4) -0.006(4) 0.000(3)
N(7) 0.024(4) 0.031(4) 0.022(4) 0.015(3) -0.006(3) 0.002(3)
N(8) 0.039(5) 0.048(5) 0.031(5) 0.024(4) -0.014(4) -0.015(4)
C(1) 0.047(6) 0.058(7) 0.014(5) 0.032(6) -0.010(4) -0.010(4)
C(2) 0.039(6) 0.036(5) 0.027(5) 0.020(5) -0.014(4) -0.014(4)
C(3) 0.031(6) 0.032(6) 0.028(7) 0.018(6) -0.006(5) -0.003(5)
C(4) 0.033(5) 0.038(5) 0.017(4) 0.020(4) -0.001(4) 0.001(4)
C(5) 0.037(6) 0.048(6) 0.045(6) 0.026(5) -0.009(5) 0.006(5)
C(6) 0.039(6) 0.034(6) 0.013(5) 0.016(5) -0.006(4) -0.007(4)
C(7) 0.047(7) 0.047(6) 0.025(5) 0.025(5) -0.010(5) 0.004(5)
C(8) 0.045(6) 0.035(5) 0.026(5) 0.024(5) -0.007(4) 0.001(4)
C(9) 0.040(7) 0.033(7) 0.027(7) 0.014(6) -0.001(5) 0.007(5)
C(10) 0.032(5) 0.027(5) 0.026(5) 0.013(4) -0.005(4) -0.001(4)
C(11) 0.041(6) 0.034(6) 0.042(6) 0.015(5) -0.012(5) -0.013(5)
C(12) 0.033(6) 0.044(7) 0.038(7) 0.022(5) -0.006(5) 0.001(5)

loop_
_atom_type_symbol
_atom_type_oxidation_number
_atom_type_number_in_cell
_atom_type_scat_dispersion_real
_atom_type_scat_dispersion_imag
_atom_type_scat_source
C 0 36 0.002 0.002 'International Tables for Crystallography(1992, Vol. C, Table 6.1.1.2)'
H 0 61 0.000 0.000 'International Tables for Crystallography(1992, Vol. C, Table 6.1.1.2)'
N 0 20 0.004 0.003 'International Tables for Crystallography(1992, Vol. C, Table 6.1.1.2)'
Cl 0 3 0.132 0.159
;
International Tables for Crystallography(1992, Vol. C, 
Tables 4.2.6.8 and 6.1.1.1)
;
Co 0 2 0.299 0.973
;
International Tables for Crystallography(1992, Vol. C, 
Tables 4.2.6.8 and 6.1.1.1)
;
O 0 8 0.008 0.006 'International Tables for Crystallography(1992, Vol. C, Table 6.1.1.2)'

loop_
_geom_angle_atom_site_label_1
_geom_angle_atom_site_label_2
_geom_angle_atom_site_label_3
_geom_angle
_geom_angle_site_symmetry_1
_geom_angle_site_symmetry_2
_geom_angle_site_symmetry_3
_geom_angle_publ_flag
N(2) Co(1) N(2) 97.5(3) . . . ?
N(2) Co(1) N(2) 97.5(3) . . . ?
N(2) Co(1) N(3) 82.1(3) . . . ?
N(2) Co(1) N(3) 88.9(4) . . . ?
N(2) Co(1) N(3) 173.6(4) . . . ?
N(2) Co(1) N(2) 97.5(3) 3_455 3_455 3_455 ?
N(2) Co(1) N(3) 173.6(4) 3_455 3_455 3_455 ?
N(2) Co(1) N(3) 82.1(3) 3_455 3_455 3_455 ?
N(2) Co(1) N(3) 88.9(4) 3_455 3_455 3_455 ?
N(2) Co(1) N(3) 88.9(4) 2_565 2_565 2_565 ?
N(2) Co(1) N(3) 173.6(4) 2_565 2_565 2_565 ?
N(2) Co(1) N(3) 82.1(3) 2_565 2_565 2_565 ?
N(3) Co(1) N(3) 91.5(3) . . . ?
N(3) Co(1) N(3) 91.5(3) . . . ?
N(3) Co(1) N(3) 91.5(3) 3_455 3_455 3_455 ?
N(6) Co(2) N(6) 96.4(3) . . . ?
N(6) Co(2) N(6) 96.4(3) . . . ?
N(6) Co(2) N(7) 82.6(3) . . . ?
N(6) Co(2) N(7) 173.9(4) . . . ?
N(6) Co(2) N(7) 89.7(4) . . . ?
N(6) Co(2) N(6) 96.4(3) 3_565 3_565 3_565 ?
N(6) Co(2) N(7) 89.7(4) 3_565 3_565 3_565 ?
N(6) Co(2) N(7) 82.6(3) 3_565 3_565 3_565 ?
N(6) Co(2) N(7) 173.9(4) 3_565 3_565 3_565 ?
N(6) Co(2) N(7) 173.9(4) 2_665 2_665 2_665 ?
N(6) Co(2) N(7) 89.7(4) 2_665 2_665 2_665 ?
N(6) Co(2) N(7) 82.6(3) 2_665 2_665 2_665 ?
N(7) Co(2) N(7) 91.4(3) . . . ?
N(7) Co(2) N(7) 91.4(3) . . . ?
N(7) Co(2) N(7) 91.4(3) 3_565 3_565 3_565 ?
O(2) O(2) O(2) 60.00 2 2 2 ?
C(1) N(1) C(1) 119.95(7) . . . ?
C(1) N(1) C(1) 119.95(7) . . . ?
C(1) N(1) C(1) 119.95(7) 3_455 3_455 3_455 ?
Co(1) N(2) C(2) 125.2(7) . . . ?
Co(1) N(2) C(3) 114.0(8) . . . ?
C(2) N(2) C(3) 120.7(9) . . . ?
Co(1) N(3) C(4) 113.2(6) . . . ?
Co(1) N(3) C(6) 138.7(8) . . . ?
C(4) N(3) C(6) 106.9(9) . . . ?
C(5) N(4) C(6) 107.7(9) . . . ?
C(5) N(4) H(8) 126.3 . . . no
C(6) N(4) H(8) 126.0 . . . no
C(7) N(5) C(7) 119.95(7) . . . ?
C(7) N(5) C(7) 119.95(7) . . . ?
C(7) N(5) C(7) 119.95(7) 3_565 3_565 3_565 ?
Co(2) N(6) C(8) 125.7(7) . . . ?
Co(2) N(6) C(9) 113.9(8) . . . ?
C(8) N(6) C(9) 120.1(10) . . . ?
Co(2) N(7) C(10) 113.6(6) . . . ?
Co(2) N(7) C(12) 139.5(8) . . . ?
C(10) N(7) C(12) 105.9(9) . . . ?
C(11) N(8) C(12) 106.5(9) . . . ?
N(1) C(1) C(2) 115.2(11) . . . ?
N(1) C(1) H(1) 107.7 . . . no
N(1) C(1) H(2) 107.2 . . . no
C(2) C(1) H(1) 108.5 . . . no
C(2) C(1) H(2) 108.5 . . . no
H(1) C(1) H(2) 109.6 . . . no
N(2) C(2) C(1) 112.1(8) . . . ?
N(2) C(2) H(3) 108.7 . . . no
N(2) C(2) H(4) 108.4 . . . no
C(1) C(2) H(3) 109.2 . . . no
C(1) C(2) H(4) 108.6 . . . no
H(3) C(2) H(4) 109.8 . . . no
N(2) C(3) C(4) 116.8(11) . . . ?
N(2) C(3) H(5) 121.8 . . . no
C(4) C(3) H(5) 121.4 . . . no
N(3) C(4) C(3) 113.6(9) . . . ?
N(3) C(4) C(5) 107.2(9) . . . ?
C(3) C(4) C(5) 139.1(11) . . . ?
N(4) C(5) C(4) 107.9(9) . . . ?
N(4) C(5) H(6) 126.9 . . . no
C(4) C(5) H(6) 125.2 . . . no
N(3) C(6) N(4) 110.3(10) . . . ?
N(3) C(6) H(7) 124.2 . . . no
N(4) C(6) H(7) 125.5 . . . no
N(5) C(7) C(8) 115.4(11) . . . ?
N(5) C(7) H(9) 108.1 . . . no
N(5) C(7) H(10) 107.6 . . . no
C(8) C(7) H(9) 108.2 . . . no
C(8) C(7) H(10) 107.7 . . . no
H(9) C(7) H(10) 109.8 . . . no
N(6) C(8) C(7) 112.1(8) . . . ?
N(6) C(8) H(11) 109.0 . . . no
N(6) C(8) H(12) 108.3 . . . no
C(7) C(8) H(11) 109.1 . . . no
C(7) C(8) H(12) 108.6 . . . no
H(11) C(8) H(12) 109.7 . . . no
N(6) C(9) C(10) 116.0(11) . . . ?
N(6) C(9) H(13) 122.3 . . . no
C(10) C(9) H(13) 121.7 . . . no
N(7) C(10) C(9) 113.5(9) . . . ?
N(7) C(10) C(11) 107.0(9) . . . ?
C(9) C(10) C(11) 139.4(11) . . . ?
N(8) C(11) C(10) 108.9(9) . . . ?
N(8) C(11) H(14) 125.6 . . . no
C(10) C(11) H(14) 125.5 . . . no
N(7) C(12) N(8) 111.7(11) . . . ?
N(7) C(12) H(15) 124.2 . . . no
N(8) C(12) H(15) 124.1 . . . no

loop_
_geom_bond_atom_site_label_1
_geom_bond_atom_site_label_2
_geom_bond_distance
_geom_bond_publ_flag
Co(1) N(2) 1.961(9) ?
Co(1) N(2) 1.961(9) ?
Co(1) N(2) 1.961(9) ?
Co(1) N(3) 1.905(8) ?
Co(1) N(3) 1.905(8) ?
Co(1) N(3) 1.905(8) ?
Co(2) N(6) 1.980(9) ?
Co(2) N(6) 1.980(9) ?
Co(2) N(6) 1.980(9) ?
Co(2) N(7) 1.896(8) ?
Co(2) N(7) 1.896(8) ?
Co(2) N(7) 1.896(8) ?
O(2) O(2) 1.70(3) ?
O(2) O(2) 1.70(3) ?
N(1) C(1) 1.433(12) ?
N(1) C(1) 1.433(12) ?
N(1) C(1) 1.433(12) ?
N(2) C(2) 1.483(12) ?
N(2) C(3) 1.28(1) ?
N(3) C(4) 1.391(12) ?
N(3) C(6) 1.344(13) ?
N(4) C(5) 1.37(2) ?
N(4) C(6) 1.34(2) ?
N(4) H(8) 0.95 no
N(5) C(7) 1.435(12) ?
N(5) C(7) 1.435(12) ?
N(5) C(7) 1.435(12) ?
N(6) C(8) 1.463(12) ?
N(6) C(9) 1.28(2) ?
N(7) C(10) 1.391(13) ?
N(7) C(12) 1.32(2) ?
N(8) C(11) 1.34(2) ?
N(8) C(12) 1.35(2) ?
C(1) C(2) 1.51(2) ?
C(1) H(1) 0.95 no
C(1) H(2) 0.95 no
C(2) H(3) 0.94 no
C(2) H(4) 0.95 no
C(3) C(4) 1.40(2) ?
C(3) H(5) 0.96 no
C(4) C(5) 1.37(1) ?
C(5) H(6) 0.97 no
C(6) H(7) 0.95 no
C(7) C(8) 1.51(2) ?
C(7) H(9) 0.94 no
C(7) H(10) 0.95 no
C(8) H(11) 0.94 no
C(8) H(12) 0.95 no
C(9) C(10) 1.44(2) ?
C(9) H(13) 0.96 no
C(10) C(11) 1.37(1) ?
C(11) H(14) 0.97 no
C(12) H(15) 0.94 no

loop_
_geom_contact_atom_site_label_1
_geom_contact_atom_site_label_2
_geom_contact_distance
_geom_contact_site_symmetry_2
_geom_contact_publ_flag
O(2) O(4) 2.14(4) 3 no
O(2) O(3) 2.23(4) . no
N(4) N(8) 2.701(11) 1_556 no

loop_
_geom_hbond_atom_site_label_D
_geom_hbond_atom_site_label_H
_geom_hbond_atom_site_label_A
_geom_hbond_distance_DH
_geom_hbond_distance_HA
_geom_hbond_distance_DA
_geom_hbond_angle_DHA
_geom_hbond_site_symmetry_A
N(4) H(8) N(8) 0.95 1.77 2.701(11) 168.7 1_556
